data_4061070
loop_
_publ_author_name
'Djukic, Jean-Pierre'
'Berger, Alexsandro'
'Duquenne, Manon'
'Pfeffer, Michel'
'de Cian, Andr\'e'
'Kyritsakas-Gruber, Nathalie'
'Vachon, J\'er\^ome'
'Lacour, J\'er\^ome'

_publ_section_title
;
 Syntheses of Nonracemic Ortho-Mercurated and Ortho-Ruthenated Complexes
 of 2-[Tricarbonyl(\h6-phenyl)chromium]pyridine
;
_journal_coden_ASTM ORGND7
_journal_issue 24
_journal_name_full Organometallics
_journal_page_first 5757
_journal_page_last 5767
_journal_paper_doi 10.1021/om0494667
_journal_volume 23
_journal_year 2004
_chemical_formula_moiety 'C22 H24 Cl5 Hg N Ru'
_chemical_formula_sum 'C22 H24 Cl5 Hg N Ru'
_chemical_formula_weight 781.37
_space_group_IT_number 2
_space_group_name_Hall '-P 1'
_space_group_name_H-M_alt 'P -1'
_symmetry_cell_setting triclinic
_symmetry_space_group_name_Hall '-P 1'
_symmetry_space_group_name_H-M 'P -1'
_cell_angle_alpha 92.349(5)
_cell_angle_beta 94.701(5)
_cell_angle_gamma 96.020(5)
_cell_formula_units_Z 2
_cell_length_a 9.3773(2)
_cell_length_b 11.4892(2)
_cell_length_c 11.7871(3)
_cell_measurement_temperature 173
_cell_volume 1257.09(5)
_diffrn_ambient_temperature 173
_exptl_crystal_density_diffrn 2.06
_cod_database_code 4061070

loop_
_symmetry_equiv_pos_as_xyz
x,y,z
-x,-y,-z

loop_
_atom_site_label
_atom_site_fract_x
_atom_site_fract_y
_atom_site_fract_z
_atom_site_U_iso_or_equiv
_atom_site_adp_type
_atom_site_calc_flag
_atom_site_calc_attached_atom
_atom_site_type_symbol
RU 0.54850(3) 0.27948(2) 0.31200(2) 0.0192(1) Uani ? ? Ru
HG 0.93933(2) 0.46080(1) 0.33861(1) 0.0327 Uani ? ? Hg
CL1 0.66483(9) 0.47976(7) 0.34157(8) 0.0267(4) Uani ? ? Cl
CL2 1.0199(1) 0.34066(8) 0.48470(8) 0.0353(5) Uani ? ? Cl
CL3 1.0185(1) 0.5736(1) 0.19075(8) 0.0396(5) Uani ? ? Cl
N 0.4556(3) 0.3345(2) 0.1585(2) 0.022(1) Uani ? ? N
C1 0.3260(4) 0.3768(3) 0.1472(3) 0.028(2) Uani ? ? C
C2 0.2647(4) 0.4065(3) 0.0443(4) 0.031(2) Uani ? ? C
C3 0.3382(4) 0.3939(3) -0.0512(3) 0.034(2) Uani ? ? C
C4 0.4720(4) 0.3541(3) -0.0414(3) 0.030(2) Uani ? ? C
C5 0.5308(4) 0.3256(3) 0.0647(3) 0.023(2) Uani ? ? C
C6 0.6727(4) 0.2858(3) 0.0891(3) 0.023(2) Uani ? ? C
C7 0.7731(4) 0.2784(3) 0.0090(3) 0.028(2) Uani ? ? C
C8 0.9041(4) 0.2404(3) 0.0388(3) 0.032(2) Uani ? ? C
C9 0.9354(4) 0.2065(3) 0.1483(4) 0.032(2) Uani ? ? C
C10 0.8373(4) 0.2145(3) 0.2299(3) 0.026(2) Uani ? ? C
C11 0.7034(3) 0.2550(3) 0.2029(3) 0.021(2) Uani ? ? C
C12 0.4029(4) 0.1192(3) 0.3157(3) 0.025(2) Uani ? ? C
C13 0.3390(4) 0.2092(3) 0.3742(3) 0.027(2) Uani ? ? C
C14 0.4126(4) 0.2779(3) 0.4649(3) 0.031(2) Uani ? ? C
C15 0.5575(4) 0.2610(3) 0.5009(3) 0.028(2) Uani ? ? C
C16 0.6205(4) 0.1694(3) 0.4492(3) 0.029(2) Uani ? ? C
C17 0.5443(4) 0.0994(3) 0.3567(3) 0.027(2) Uani ? ? C
C18 0.3188(4) 0.0481(3) 0.2172(3) 0.031(2) Uani ? ? C
C19 0.2192(6) -0.0480(4) 0.2618(4) 0.061(3) Uani ? ? C
C20 0.4095(5) 0.0006(4) 0.1298(4) 0.048(2) Uani ? ? C
C21 0.6389(5) 0.3405(4) 0.5938(3) 0.038(2) Uani ? ? C
C22 0.8301(7) -0.1755(4) 0.2927(6) 0.074(4) Uani ? ? C
CL4 0.8634(2) -0.0711(1) 0.4076(1) 0.0789(8) Uani ? ? Cl
CL5 0.7997(2) -0.1090(1) 0.1619(2) 0.081(1) Uani ? ? Cl
H1 0.2756 0.3861 0.2131 0.0369 Uiso calc C1 H
H2 0.1732 0.4354 0.0390 0.0421 Uiso calc C2 H
H3 0.2967 0.4125 -0.1236 0.0453 Uiso calc C3 H
H4 0.5239 0.3462 -0.1067 0.0395 Uiso calc C4 H
H5 0.7506 0.2999 -0.0669 0.0373 Uiso calc C7 H
H6 0.9731 0.2374 -0.0156 0.0424 Uiso calc C8 H
H7 1.0248 0.1775 0.1682 0.0436 Uiso calc C9 H
H8 0.8614 0.1920 0.3051 0.0338 Uiso calc C10 H
H9 0.2431 0.2225 0.3504 0.0346 Uiso calc C13 H
H10 0.3663 0.3361 0.5027 0.0395 Uiso calc C14 H
H11 0.7146 0.1539 0.4761 0.0368 Uiso calc C16 H
H12 0.5890 0.0384 0.3218 0.0346 Uiso calc C17 H
H13 0.2642 0.1006 0.1767 0.0399 Uiso calc C18 H
H14 0.1664 -0.0926 0.1996 0.0825 Uiso calc C19 H
H15 0.2742 -0.0975 0.3059 0.0825 Uiso calc C19 H
H16 0.1544 -0.0142 0.3080 0.0825 Uiso calc C19 H
H17 0.3487 -0.0429 0.0709 0.0641 Uiso calc C20 H
H18 0.4640 0.0637 0.0982 0.0641 Uiso calc C20 H
H19 0.4729 -0.0491 0.1652 0.0641 Uiso calc C20 H
H20 0.7332 0.3181 0.6080 0.0524 Uiso calc C21 H
H21 0.6447 0.4190 0.5709 0.0524 Uiso calc C21 H
H22 0.5903 0.3346 0.6613 0.0524 Uiso calc C21 H
H23 0.7475 -0.2274 0.3046 0.1069 Uiso calc C22 H
H24 0.9110 -0.2184 0.2894 0.1069 Uiso calc C22 H

loop_
_atom_site_aniso_label
_atom_site_aniso_U_11
_atom_site_aniso_U_22
_atom_site_aniso_U_33
_atom_site_aniso_U_12
_atom_site_aniso_U_13
_atom_site_aniso_U_23
_atom_site_aniso_type_symbol
RU 0.0180(1) 0.0217(1) 0.0181(1) 0.0045(1) 0.0027(1) -0.0012(1) Ru
HG 0.0329 0.03840(8) 0.02783(7) 0.00534(7) 0.00254(6) 0.00709(6) Hg
CL1 0.0252(4) 0.0241(4) 0.0315(4) 0.0033(3) 0.0025(4) -0.0049(4) Cl
CL2 0.0431(5) 0.0319(5) 0.0321(5) 0.0117(4) -0.0082(4) 0.0000(4) Cl
CL3 0.0370(5) 0.0526(6) 0.0318(5) 0.0052(5) 0.0092(4) 0.0119(4) Cl
N 0.022(1) 0.023(1) 0.022(1) 0.003(1) -0.001(1) 0.000(1) N
C1 0.023(2) 0.029(2) 0.033(2) 0.005(2) -0.001(2) 0.002(2) C
C2 0.024(2) 0.028(2) 0.044(2) 0.004(2) -0.008(2) 0.003(2) C
C3 0.033(2) 0.037(2) 0.031(2) -0.001(2) -0.011(2) 0.006(2) C
C4 0.035(2) 0.031(2) 0.024(2) -0.003(2) 0.003(2) 0.001(2) C
C5 0.027(2) 0.020(2) 0.023(2) -0.002(1) 0.004(1) -0.000(1) C
C6 0.023(2) 0.021(2) 0.025(2) -0.003(1) 0.000(1) -0.002(1) C
C7 0.032(2) 0.026(2) 0.027(2) -0.003(2) 0.008(2) -0.001(1) C
C8 0.028(2) 0.035(2) 0.034(2) -0.003(2) 0.016(2) -0.008(2) C
C9 0.023(2) 0.031(2) 0.047(2) 0.005(2) 0.007(2) -0.009(2) C
C10 0.024(2) 0.025(2) 0.029(2) 0.006(1) 0.002(2) -0.002(1) C
C11 0.019(1) 0.019(2) 0.024(2) 0.002(1) 0.006(1) -0.003(1) C
C12 0.029(2) 0.022(2) 0.023(2) 0.000(1) 0.005(1) 0.002(1) C
C13 0.025(2) 0.031(2) 0.025(2) 0.005(1) 0.009(1) 0.002(1) C
C14 0.032(2) 0.033(2) 0.028(2) 0.005(2) 0.009(2) -0.003(2) C
C15 0.032(2) 0.037(2) 0.019(2) 0.002(2) 0.002(2) 0.000(2) C
C16 0.026(2) 0.035(2) 0.026(2) 0.009(2) 0.003(2) 0.006(2) C
C17 0.029(2) 0.023(2) 0.029(2) 0.006(1) 0.006(2) 0.006(1) C
C18 0.033(2) 0.028(2) 0.031(2) 0.002(2) 0.008(2) -0.003(2) C
C19 0.069(3) 0.062(3) 0.053(3) -0.036(2) 0.023(2) -0.015(2) C
C20 0.045(2) 0.056(3) 0.043(2) -0.011(2) 0.013(2) -0.022(2) C
C21 0.043(2) 0.055(3) 0.023(2) 0.008(2) 0.004(2) -0.003(2) C
C22 0.102(4) 0.034(3) 0.117(5) 0.016(3) 0.030(4) 0.011(3) C
CL4 0.0912(9) 0.0610(7) 0.0882(9) 0.0333(7) 0.0343(8) 0.0224(7) Cl
CL5 0.088(1) 0.0551(8) 0.111(1) 0.0141(8) -0.014(1) -0.0151(8) Cl

loop_
_geom_bond_atom_site_label_1
_geom_bond_atom_site_label_2
_geom_bond_distance
_geom_bond_site_symmetry_1
_geom_bond_site_symmetry_2
_geom_bond_publ_flag
RU CL1 2.4396(9) . . ?
RU N 2.093(3) . . ?
RU C11 2.051(3) . . ?
RU C12 2.178(3) . . ?
RU C13 2.236(3) . . ?
RU C14 2.290(4) . . ?
RU C15 2.241(4) . . ?
RU C16 2.200(4) . . ?
RU C17 2.153(4) . . ?
HG CL1 2.6089(9) . . ?
HG CL2 2.3752(9) . . ?
HG CL3 2.3374(10) . . ?
N C1 1.354(5) . . ?
N C5 1.365(4) . . ?
C1 C2 1.371(5) . . ?
C2 C3 1.378(6) . . ?
C3 C4 1.378(6) . . ?
C4 C5 1.390(5) . . ?
C5 C6 1.463(5) . . ?
C6 C7 1.393(5) . . ?
C6 C11 1.416(5) . . ?
C7 C8 1.370(6) . . ?
C8 C9 1.381(6) . . ?
C9 C10 1.390(5) . . ?
C10 C11 1.401(5) . . ?
C12 C13 1.429(5) . . ?
C12 C17 1.417(5) . . ?
C12 C18 1.509(5) . . ?
C13 C14 1.392(5) . . ?
C14 C15 1.426(5) . . ?
C15 C16 1.402(5) . . ?
C15 C21 1.499(6) . . ?
C16 C17 1.423(5) . . ?
C18 C19 1.509(5) . . ?
C18 C20 1.509(6) . . ?
C22 CL4 1.758(7) . . ?
C22 CL5 1.763(7) . . ?
